data_4502297
loop_
_publ_author_name
'Liu, Ying'
'Yan, Peng-Fei'
'Yu, Ying-Hui'
'Hou, Guang-Feng'
'Gao, Jin-Sheng'
'Lu, Jack Y.'

_publ_section_title
;
 Syntheses, Structures, and Characterizations of a Series of Polymers
 Constructed by Two V-Shape Dipyridine-Containing Ligands
;
_journal_issue 4
_journal_name_full 'Crystal Growth &amp; Design'
_journal_page_first 1559
_journal_paper_doi 10.1021/cg900942e
_journal_volume 10
_journal_year 2010
_chemical_formula_moiety 'C18 H18 N4 O9 Zn, 2(C9 H8 N O)'
_chemical_formula_sum 'C36 H34 N6 O11 Zn'
_chemical_formula_weight 792.08
_chemical_name_systematic
; 
 ? 
;
_space_group_IT_number 62
_symmetry_cell_setting orthorhombic
_symmetry_space_group_name_Hall '-P 2ac 2n'
_symmetry_space_group_name_H-M 'P n m a'
_atom_sites_solution_hydrogens geom
_atom_sites_solution_primary direct
_atom_sites_solution_secondary difmap
_audit_creation_method SHELXL-97
_cell_angle_alpha 90.00
_cell_angle_beta 90.00
_cell_angle_gamma 90.00
_cell_formula_units_Z 4
_cell_length_a 28.2850(15)
_cell_length_b 17.141(5)
_cell_length_c 7.163(8)
_cell_measurement_reflns_used 16367
_cell_measurement_temperature 293(2)
_cell_measurement_theta_max 50.00
_cell_measurement_theta_min 6.16
_cell_volume 3473(4)
_computing_cell_refinement RAPID-AUTO
_computing_data_collection 'RAPID-AUTO (Rigaku Corporation, 1998)'
_computing_data_reduction 'CrystalStructure (Rigaku/MSC and Rigaku Corporation, 2002)'
_computing_molecular_graphics 'SHELXTL (Sheldrick, 1997b)'
_computing_publication_material SHELXL-97
_computing_structure_refinement 'SHELXL-97 (Sheldrick, 1997a)'
_computing_structure_solution 'SHELXS-97 (Sheldrick, 1997a)'
_diffrn_ambient_temperature 293(2)
_diffrn_measured_fraction_theta_full 0.998
_diffrn_measured_fraction_theta_max 0.998
_diffrn_measurement_device_type 'Rigaku RAXIS-RAPID'
_diffrn_measurement_method '\w scan'
_diffrn_radiation_monochromator graphite
_diffrn_radiation_source 'fine-focus sealed tube'
_diffrn_radiation_type MoK\a
_diffrn_radiation_wavelength 0.71073
_diffrn_reflns_av_R_equivalents 0.1273
_diffrn_reflns_av_sigmaI/netI 0.0646
_diffrn_reflns_limit_h_max 33
_diffrn_reflns_limit_h_min -33
_diffrn_reflns_limit_k_max 20
_diffrn_reflns_limit_k_min -20
_diffrn_reflns_limit_l_max 7
_diffrn_reflns_limit_l_min -8
_diffrn_reflns_number 25356
_diffrn_reflns_theta_full 25.00
_diffrn_reflns_theta_max 25.00
_diffrn_reflns_theta_min 3.08
_diffrn_standards_decay_% 0
_diffrn_standards_interval_count 0
_diffrn_standards_interval_time 0
_diffrn_standards_number 0
_exptl_absorpt_coefficient_mu 0.780
_exptl_absorpt_correction_T_max 0.8834
_exptl_absorpt_correction_T_min 0.8590
_exptl_absorpt_correction_type multi-scan
_exptl_absorpt_process_details 'ABSCOR (Higashi, 1995)'
_exptl_crystal_colour colorless
_exptl_crystal_density_diffrn 1.515
_exptl_crystal_density_method 'not measured'
_exptl_crystal_description block
_exptl_crystal_F_000 1640
_exptl_crystal_size_max 0.20
_exptl_crystal_size_mid 0.19
_exptl_crystal_size_min 0.16
_refine_diff_density_max 0.362
_refine_diff_density_min -0.429
_refine_diff_density_rms 0.062
_refine_ls_extinction_method none
_refine_ls_goodness_of_fit_ref 1.050
_refine_ls_hydrogen_treatment constr
_refine_ls_matrix_type full
_refine_ls_number_parameters 269
_refine_ls_number_reflns 3171
_refine_ls_number_restraints 1
_refine_ls_restrained_S_all 1.050
_refine_ls_R_factor_all 0.1115
_refine_ls_R_factor_gt 0.0639
_refine_ls_shift/su_max 0.000
_refine_ls_shift/su_mean 0.000
_refine_ls_structure_factor_coef Fsqd
_refine_ls_weighting_details 'calc w=1/[\s^2^(Fo^2^)+(0.0637P)^2^+1.7108P] where P=(Fo^2^+2Fc^2^)/3'
_refine_ls_weighting_scheme calc
_refine_ls_wR_factor_gt 0.1281
_refine_ls_wR_factor_ref 0.1467
_reflns_number_gt 1994
_reflns_number_total 3171
_reflns_threshold_expression >2sigma(I)
_cod_data_source_file cg900942e_si_001.cif
_cod_data_source_block complex_1
_cod_depositor_comments
;
The following automatic conversions were performed:

'_symmetry_cell_setting' value 'Orthorhombic' changed to
'orthorhombic' according to
/home/saulius/struct/CIF-dictionaries/cif_core.dic dictionary named
'cif_core.dic' version 2.4.2 from
2011-04-26.

'_exptl_absorpt_correction_type' value 'Multi-scan'
changed to 'multi-scan' according to
/home/saulius/struct/CIF-dictionaries/cif_core.dic dictionary named
'cif_core.dic' version 2.4.2 from 2011-04-26.

Automatic conversion script
Id: cif_fix_values 1715 2011-07-08 13:25:40Z adriana 
;
_cod_database_code 4502297

loop_
_symmetry_equiv_pos_as_xyz
'x, y, z'
'-x+1/2, -y, z+1/2'
'x+1/2, -y+1/2, -z+1/2'
'-x, y+1/2, -z'
'-x, -y, -z'
'x-1/2, y, -z-1/2'
'-x-1/2, y-1/2, z-1/2'
'x, -y-1/2, z'

loop_
_atom_site_label
_atom_site_type_symbol
_atom_site_fract_x
_atom_site_fract_y
_atom_site_fract_z
_atom_site_U_iso_or_equiv
_atom_site_adp_type
_atom_site_occupancy
_atom_site_symmetry_multiplicity
_atom_site_calc_flag
_atom_site_refinement_flags
_atom_site_disorder_group
N2 N 0.13798(16) 0.8798(2) 0.5166(6) 0.0559(11) Uani 1 1 d . 1
C1 C 0.07398(18) 0.6148(2) 0.8906(6) 0.0507(12) Uani 1 1 d . 1
H1 H 0.0926 0.6542 0.9413 0.061 Uiso 1 1 calc R 1
C2 C 0.08833(17) 0.5390(2) 0.9154(6) 0.0481(12) Uani 1 1 d . 1
H2 H 0.1161 0.5283 0.9801 0.058 Uiso 1 1 calc R 1
C3 C 0.06152(15) 0.4791(2) 0.8443(6) 0.0410(11) Uani 1 1 d . 1
C4 C 0.02019(16) 0.4996(2) 0.7550(6) 0.0507(12) Uani 1 1 d . 1
H3 H 0.0003 0.4611 0.7083 0.061 Uiso 1 1 calc R 1
C5 C 0.00837(16) 0.5772(2) 0.7346(7) 0.0491(12) Uani 1 1 d . 1
H4 H -0.0196 0.5896 0.6733 0.059 Uiso 1 1 calc R 1
C6 C 0.07564(18) 0.3956(2) 0.8604(7) 0.0495(12) Uani 1 1 d . 1
H5 H 0.0567 0.3701 0.9555 0.059 Uiso 1 1 calc R 1
H6 H 0.0703 0.3692 0.7426 0.059 Uiso 1 1 calc R 1
C7 C 0.14448(16) 0.3197(2) 0.9169(6) 0.0426(11) Uani 1 1 d . 1
C10 C 0.19271(18) 0.3194(3) 0.9413(6) 0.0530(13) Uani 1 1 d . 1
H9 H 0.2091 0.3663 0.9511 0.064 Uiso 1 1 calc R 1
C9 C 0.2167(3) 0.2500 0.9511(9) 0.0546(18) Uani 1 2 d S 1
H8 H 0.2494 0.2500 0.9645 0.066 Uiso 1 2 calc SR 1
C8 C 0.1199(2) 0.2500 0.9049(8) 0.0435(15) Uani 1 2 d S 1
H7 H 0.0873 0.2500 0.8889 0.052 Uiso 1 2 calc SR 1
C11 C 0.1792(2) 0.8994(3) 0.5897(7) 0.0632(15) Uani 1 1 d . 1
H10 H 0.1952 0.8621 0.6594 0.076 Uiso 1 1 calc R 1
C12 C 0.19977(18) 0.9707(3) 0.5697(7) 0.0577(13) Uani 1 1 d . 1
H11 H 0.2291 0.9810 0.6233 0.069 Uiso 1 1 calc R 1
C13 C 0.17655(17) 1.0275(2) 0.4689(6) 0.0445(11) Uani 1 1 d . 1
C14 C 0.13404(17) 1.0073(2) 0.3904(6) 0.0498(12) Uani 1 1 d . 1
H12 H 0.1175 1.0434 0.3189 0.060 Uiso 1 1 calc R 1
C15 C 0.11598(18) 0.9338(3) 0.4175(7) 0.0556(13) Uani 1 1 d . 1
H13 H 0.0870 0.9214 0.3638 0.067 Uiso 1 1 calc R 1
C16 C 0.19471(16) 1.1085(2) 0.4465(7) 0.0482(12) Uani 1 1 d . 1
H14 H 0.1899 1.1259 0.3191 0.058 Uiso 1 1 calc R 1
H15 H 0.1777 1.1435 0.5292 0.058 Uiso 1 1 calc R 1
C17 C 0.26385(17) 1.1812(2) 0.5207(6) 0.0472(12) Uani 1 1 d . 1
C20 C 0.30802(17) 1.1809(3) 0.6009(7) 0.0549(13) Uani 1 1 d . 1
H18 H 0.3230 1.1340 0.6291 0.066 Uiso 1 1 calc R 1
C19 C 0.3295(2) 1.2500 0.6382(10) 0.0552(18) Uani 1 2 d S 1
H17 H 0.3596 1.2500 0.6904 0.066 Uiso 1 2 calc SR 1
C18 C 0.2412(2) 1.2500 0.4764(8) 0.0447(16) Uani 1 2 d S 1
H16 H 0.2118 1.2500 0.4188 0.054 Uiso 1 2 calc SR 1
N1 N 0.03508(13) 0.63515(19) 0.7986(5) 0.0455(9) Uani 1 1 d . 1
N3 N 0.0185(2) 0.7500 0.3131(10) 0.0586(16) Uani 1 2 d S 1
N4 N -0.0781(2) 0.7500 0.6513(9) 0.0596(16) Uani 1 2 d S 1
Zn1 Zn 0.02569(3) 0.7500 0.69755(11) 0.0474(3) Uani 1 2 d S 1
O1 O 0.12388(12) 0.39122(15) 0.9084(5) 0.0577(9) Uani 1 1 d . 1
O2 O 0.24351(11) 1.10954(16) 0.4899(5) 0.0579(9) Uani 1 1 d . 1
O3 O 0.0141(10) 0.797(3) 0.434(5) 0.071(7) Uani 0.45(10) 1 d P 1
O4 O 0.0182(3) 0.7500 0.1469(10) 0.132(3) Uani 1 2 d S 1
O5 O -0.0437(2) 0.7500 0.7571(9) 0.0937(19) Uani 1 2 d S 1
O6 O -0.0942(3) 0.8083(3) 0.6038(9) 0.173(3) Uani 1 1 d . 1
O7 O 0.09635(16) 0.7500 0.6455(7) 0.0584(13) Uani 1 2 d SD 1
H19 H 0.1085 0.7887 0.5891 0.088 Uiso 1 1 d RD 1
O3' O 0.0211(10) 0.8208(18) 0.369(8) 0.087(8) Uani 0.55(10) 1 d P 2

loop_
_atom_site_aniso_label
_atom_site_aniso_U_11
_atom_site_aniso_U_22
_atom_site_aniso_U_33
_atom_site_aniso_U_23
_atom_site_aniso_U_13
_atom_site_aniso_U_12
N2 0.065(3) 0.041(2) 0.062(3) 0.000(2) 0.008(2) -0.002(2)
C1 0.059(3) 0.042(3) 0.052(3) -0.002(2) -0.012(3) -0.007(2)
C2 0.061(3) 0.034(2) 0.049(3) 0.007(2) -0.013(2) 0.000(2)
C3 0.044(3) 0.037(2) 0.043(2) 0.0059(19) 0.007(2) -0.004(2)
C4 0.045(3) 0.039(2) 0.068(3) -0.001(2) 0.001(2) -0.010(2)
C5 0.041(3) 0.042(3) 0.064(3) 0.003(2) -0.003(2) 0.004(2)
C6 0.056(3) 0.034(2) 0.059(3) 0.002(2) 0.001(3) -0.004(2)
C7 0.047(3) 0.033(2) 0.047(3) -0.001(2) 0.001(2) -0.002(2)
C10 0.052(3) 0.046(3) 0.061(3) -0.001(2) -0.002(3) -0.013(2)
C9 0.050(5) 0.055(4) 0.058(5) 0.000 -0.004(4) 0.000
C8 0.044(4) 0.039(3) 0.048(4) 0.000 0.000(3) 0.000
C11 0.077(4) 0.046(3) 0.068(3) 0.020(3) 0.005(3) 0.008(3)
C12 0.056(3) 0.050(3) 0.066(3) 0.007(3) -0.008(3) -0.002(3)
C13 0.049(3) 0.039(2) 0.045(3) -0.004(2) 0.001(2) 0.004(2)
C14 0.057(3) 0.039(2) 0.053(3) 0.004(2) -0.006(2) 0.002(2)
C15 0.046(3) 0.051(3) 0.070(3) -0.006(3) 0.000(3) -0.004(2)
C16 0.048(3) 0.036(2) 0.061(3) -0.001(2) -0.005(2) -0.002(2)
C17 0.048(3) 0.038(2) 0.055(3) -0.002(2) 0.006(2) -0.003(2)
C20 0.042(3) 0.049(3) 0.074(4) 0.000(3) 0.000(3) 0.009(2)
C19 0.036(4) 0.058(4) 0.071(5) 0.000 -0.008(4) 0.000
C18 0.042(4) 0.046(4) 0.046(4) 0.000 -0.004(3) 0.000
N1 0.049(3) 0.0360(18) 0.052(2) -0.0024(18) 0.003(2) -0.0007(17)
N3 0.067(5) 0.053(4) 0.056(4) 0.000 -0.009(4) 0.000
N4 0.062(4) 0.043(3) 0.074(4) 0.000 -0.003(4) 0.000
Zn1 0.0523(5) 0.0284(4) 0.0617(5) 0.000 0.0012(4) 0.000
O1 0.052(2) 0.0290(15) 0.092(3) -0.0011(16) -0.0080(18) -0.0005(14)
O2 0.042(2) 0.0352(17) 0.096(3) -0.0033(16) -0.0019(18) 0.0024(14)
O3 0.100(10) 0.047(12) 0.066(11) -0.009(8) -0.003(9) 0.030(8)
O4 0.181(9) 0.152(7) 0.062(4) 0.000 0.002(5) 0.000
O5 0.050(4) 0.150(6) 0.081(4) 0.000 -0.001(3) 0.000
O6 0.232(7) 0.135(4) 0.154(5) 0.009(4) -0.047(5) 0.114(5)
O7 0.058(3) 0.029(2) 0.088(4) 0.000 0.005(3) 0.000
O3' 0.108(9) 0.040(8) 0.113(17) -0.008(10) -0.052(9) 0.005(8)

loop_
_atom_type_symbol
_atom_type_description
_atom_type_scat_dispersion_real
_atom_type_scat_dispersion_imag
_atom_type_scat_source
C C 0.0033 0.0016 'International Tables Vol C Tables 4.2.6.8 and 6.1.1.4'
H H 0.0000 0.0000 'International Tables Vol C Tables 4.2.6.8 and 6.1.1.4'
N N 0.0061 0.0033 'International Tables Vol C Tables 4.2.6.8 and 6.1.1.4'
O O 0.0106 0.0060 'International Tables Vol C Tables 4.2.6.8 and 6.1.1.4'
Zn Zn 0.2839 1.4301 'International Tables Vol C Tables 4.2.6.8 and 6.1.1.4'

loop_
_geom_angle_atom_site_label_1
_geom_angle_atom_site_label_2
_geom_angle_atom_site_label_3
_geom_angle
_geom_angle_site_symmetry_1
_geom_angle_site_symmetry_3
C11 N2 C15 116.7(4) . .
N1 C1 C2 123.9(4) . .
N1 C1 H1 118.1 . .
C2 C1 H1 118.1 . .
C1 C2 C3 119.8(4) . .
C1 C2 H2 120.1 . .
C3 C2 H2 120.1 . .
C2 C3 C4 116.7(4) . .
C2 C3 C6 122.8(4) . .
C4 C3 C6 120.6(4) . .
C3 C4 C5 120.1(4) . .
C3 C4 H3 120.0 . .
C5 C4 H3 120.0 . .
N1 C5 C4 123.1(4) . .
N1 C5 H4 118.4 . .
C4 C5 H4 118.4 . .
O1 C6 C3 109.2(3) . .
O1 C6 H5 109.8 . .
C3 C6 H5 109.8 . .
O1 C6 H6 109.8 . .
C3 C6 H6 109.8 . .
H5 C6 H6 108.3 . .
O1 C7 C10 115.7(4) . .
O1 C7 C8 124.1(4) . .
C10 C7 C8 120.1(4) . .
C9 C10 C7 120.0(5) . .
C9 C10 H9 120.0 . .
C7 C10 H9 120.0 . .
C10 C9 C10 120.4(7) . 8_565
C10 C9 H8 119.8 . .
C10 C9 H8 119.8 8_565 .
C7 C8 C7 119.3(6) . 8_565
C7 C8 H7 120.4 . .
C7 C8 H7 120.4 8_565 .
N2 C11 C12 124.4(5) . .
N2 C11 H10 117.8 . .
C12 C11 H10 117.8 . .
C11 C12 C13 119.0(5) . .
C11 C12 H11 120.5 . .
C13 C12 H11 120.5 . .
C14 C13 C12 117.0(4) . .
C14 C13 C16 119.5(4) . .
C12 C13 C16 123.4(4) . .
C13 C14 C15 120.0(4) . .
C13 C14 H12 120.0 . .
C15 C14 H12 120.0 . .
N2 C15 C14 122.9(5) . .
N2 C15 H13 118.6 . .
C14 C15 H13 118.6 . .
O2 C16 C13 108.9(4) . .
O2 C16 H14 109.9 . .
C13 C16 H14 109.9 . .
O2 C16 H15 109.9 . .
C13 C16 H15 109.9 . .
H14 C16 H15 108.3 . .
O2 C17 C20 116.4(4) . .
O2 C17 C18 122.3(5) . .
C20 C17 C18 121.3(5) . .
C19 C20 C17 119.1(5) . .
C19 C20 H18 120.5 . .
C17 C20 H18 120.5 . .
C20 C19 C20 121.4(7) . 8_585
C20 C19 H17 119.3 . .
C20 C19 H17 119.3 8_585 .
C17 C18 C17 117.7(6) 8_585 .
C17 C18 H16 121.2 8_585 .
C17 C18 H16 121.2 . .
C5 N1 C1 116.4(4) . .
C5 N1 Zn1 120.4(3) . .
C1 N1 Zn1 121.2(3) . .
O3 N3 O3 85(6) . 8_575
O3 N3 O4 137(3) . .
O3 N3 O4 137(3) 8_575 .
O6 N4 O6 120.9(10) 8_575 .
O6 N4 O5 119.6(5) 8_575 .
O6 N4 O5 119.6(5) . .
O5 Zn1 O7 178.3(2) . .
O5 Zn1 O3 92.2(8) . 8_575
O7 Zn1 O3 89.4(8) . 8_575
O5 Zn1 O3 92.2(8) . .
O7 Zn1 O3 89.4(8) . .
O3 Zn1 O3 46(2) 8_575 .
O5 Zn1 N1 92.87(12) . 8_575
O7 Zn1 N1 86.52(11) . 8_575
O3 Zn1 N1 133.8(10) 8_575 8_575
O3 Zn1 N1 88.3(11) . 8_575
O5 Zn1 N1 92.87(12) . .
O7 Zn1 N1 86.52(11) . .
O3 Zn1 N1 88.3(11) 8_575 .
O3 Zn1 N1 133.8(10) . .
N1 Zn1 N1 137.2(2) 8_575 .
C7 O1 C6 118.3(3) . .
C17 O2 C16 117.1(3) . .
N3 O3 O3 47(3) . 8_575
N3 O3 Zn1 113(3) . .
O3 O3 Zn1 67.2(10) 8_575 .
N4 O5 Zn1 129.9(5) . .
Zn1 O7 H19 119.0 . .

loop_
_geom_bond_atom_site_label_1
_geom_bond_atom_site_label_2
_geom_bond_distance
_geom_bond_site_symmetry_2
N2 C11 1.321(6) .
N2 C15 1.322(6) .
C1 N1 1.330(6) .
C1 C2 1.371(6) .
C1 H1 0.9300 .
C2 C3 1.375(6) .
C2 H2 0.9300 .
C3 C4 1.379(6) .
C3 C6 1.490(5) .
C4 C5 1.379(6) .
C4 H3 0.9300 .
C5 N1 1.329(5) .
C5 H4 0.9300 .
C6 O1 1.409(5) .
C6 H5 0.9700 .
C6 H6 0.9700 .
C7 O1 1.359(5) .
C7 C10 1.375(6) .
C7 C8 1.385(5) .
C10 C9 1.371(6) .
C10 H9 0.9300 .
C9 C10 1.371(6) 8_565
C9 H8 0.9300 .
C8 C7 1.385(5) 8_565
C8 H7 0.9300 .
C11 C12 1.361(6) .
C11 H10 0.9300 .
C12 C13 1.378(6) .
C12 H11 0.9300 .
C13 C14 1.372(6) .
C13 C16 1.489(6) .
C14 C15 1.374(6) .
C14 H12 0.9300 .
C15 H13 0.9300 .
C16 O2 1.415(5) .
C16 H14 0.9700 .
C16 H15 0.9700 .
C17 O2 1.373(5) .
C17 C20 1.375(6) .
C17 C18 1.379(5) .
C20 C19 1.358(5) .
C20 H18 0.9300 .
C19 C20 1.358(5) 8_585
C19 H17 0.9300 .
C18 C17 1.379(5) 8_585
C18 H16 0.9300 .
N1 Zn1 2.114(3) .
N3 O3 1.190(19) .
N3 O3 1.190(19) 8_575
N3 O4 1.191(8) .
N4 O6 1.149(5) 8_575
N4 O6 1.149(5) .
N4 O5 1.234(8) .
Zn1 O5 2.009(6) .
Zn1 O7 2.033(5) .
Zn1 O3 2.08(5) 8_575
Zn1 O3 2.08(5) .
Zn1 N1 2.114(3) 8_575
O3 O3 1.61(10) 8_575
O7 H19 0.8500 .

loop_
_geom_hbond_atom_site_label_D
_geom_hbond_atom_site_label_H
_geom_hbond_atom_site_label_A
_geom_hbond_distance_DH
_geom_hbond_distance_HA
_geom_hbond_distance_DA
_geom_hbond_angle_DHA
O7 H19 N2 0.85 1.84 2.681(5) 167.9
